data_4345509
loop_
_publ_author_name
'Li, Zhi'
'Pierri, Agustin E.'
'Huang, Po-Ju'
'Wu, Guang'
'Iretskii, Alexei V.'
'Ford, Peter C.'

_publ_section_title
;
 Dinuclear PhotoCORMs: Dioxygen-Assisted Carbon Monoxide Uncaging from
 Long-Wavelength-Absorbing Metal--Metal-Bonded Carbonyl Complexes
;
_journal_name_full 'Inorganic Chemistry'
_journal_paper_doi 10.1021/acs.inorgchem.6b03138
_journal_year 2017
_chemical_formula_sum 'C20 H8 Mn N2 O8 Re'
_chemical_formula_weight 645.42
_space_group_crystal_system triclinic
_space_group_IT_number 2
_space_group_name_Hall '-P 1'
_space_group_name_H-M_alt 'P -1'
_symmetry_space_group_name_Hall '-P 1'
_symmetry_space_group_name_H-M 'P -1'
_atom_sites_solution_hydrogens geom
_audit_creation_method SHELXL-2014/7
_cell_angle_alpha 88.928(2)
_cell_angle_beta 84.634(3)
_cell_angle_gamma 74.441(2)
_cell_formula_units_Z 4
_cell_length_a 9.6988(9)
_cell_length_b 11.1599(10)
_cell_length_c 18.8156(16)
_cell_measurement_reflns_used 682
_cell_measurement_temperature 100(2)
_cell_measurement_theta_max 29.6
_cell_measurement_theta_min 2.8
_cell_volume 1953.3(3)
_computing_structure_refinement 'SHELXL-2014/7 (Sheldrick, 2014)'
_diffrn_ambient_temperature 100(2)
_diffrn_measured_fraction_theta_full 1.000
_diffrn_measured_fraction_theta_max 0.998
_diffrn_radiation_type MoK\a
_diffrn_radiation_wavelength 0.71073
_diffrn_reflns_av_R_equivalents 0.0402
_diffrn_reflns_av_unetI/netI 0.0569
_diffrn_reflns_Laue_measured_fraction_full 1.000
_diffrn_reflns_Laue_measured_fraction_max 0.998
_diffrn_reflns_limit_h_max 12
_diffrn_reflns_limit_h_min -8
_diffrn_reflns_limit_k_max 14
_diffrn_reflns_limit_k_min -14
_diffrn_reflns_limit_l_max 25
_diffrn_reflns_limit_l_min -25
_diffrn_reflns_number 21418
_diffrn_reflns_point_group_measured_fraction_full 1.000
_diffrn_reflns_point_group_measured_fraction_max 0.998
_diffrn_reflns_theta_full 25.242
_diffrn_reflns_theta_max 28.279
_diffrn_reflns_theta_min 1.087
_exptl_absorpt_coefficient_mu 6.892
_exptl_absorpt_correction_T_max 0.7457
_exptl_absorpt_correction_T_min 0.5219
_exptl_absorpt_correction_type multi-scan
_exptl_absorpt_process_details sadabs
_exptl_crystal_colour red
_exptl_crystal_density_diffrn 2.195
_exptl_crystal_description block
_exptl_crystal_F_000 1224
_exptl_crystal_size_max 0.200
_exptl_crystal_size_mid 0.100
_exptl_crystal_size_min 0.050
_refine_diff_density_max 1.197
_refine_diff_density_min -1.361
_refine_diff_density_rms 0.178
_refine_ls_extinction_method none
_refine_ls_goodness_of_fit_ref 0.988
_refine_ls_hydrogen_treatment constr
_refine_ls_matrix_type full
_refine_ls_number_parameters 577
_refine_ls_number_reflns 9653
_refine_ls_number_restraints 0
_refine_ls_restrained_S_all 0.988
_refine_ls_R_factor_all 0.0429
_refine_ls_R_factor_gt 0.0297
_refine_ls_shift/su_max 0.002
_refine_ls_shift/su_mean 0.000
_refine_ls_structure_factor_coef Fsqd
_refine_ls_weighting_details 'w=1/[\s^2^(Fo^2^)+(0.0230P)^2^] where P=(Fo^2^+2Fc^2^)/3'
_refine_ls_weighting_scheme calc
_refine_ls_wR_factor_gt 0.0612
_refine_ls_wR_factor_ref 0.0660
_reflns_Friedel_coverage 0.000
_reflns_number_gt 7873
_reflns_number_total 9653
_reflns_threshold_expression 'I > 2\s(I)'
_cod_data_source_file ic6b03138_si_002.cif
_cod_data_source_block b01302015_0m
_cod_database_code 4345509
_shelx_shelxl_version_number 2014/7
_shelx_space_group_comment
;
The symmetry employed for this shelxl refinement is uniquely defined
by the following loop, which should always be used as a source of
symmetry information in preference to the above space-group names.
They are only intended as comments.
;
_shelx_estimated_absorpt_t_min 0.339
_shelx_estimated_absorpt_t_max 0.724

loop_
_space_group_symop_operation_xyz
'x, y, z'
'-x, -y, -z'

loop_
_atom_site_label
_atom_site_type_symbol
_atom_site_fract_x
_atom_site_fract_y
_atom_site_fract_z
_atom_site_U_iso_or_equiv
_atom_site_adp_type
_atom_site_occupancy
_atom_site_site_symmetry_order
_atom_site_calc_flag
_atom_site_refinement_flags_posn
_atom_site_refinement_flags_adp
C1 C 0.4708(5) 0.6828(4) 0.5992(2) 0.0140(9) Uani 1 1 d . .
C2 C 0.5509(4) 0.6590(4) 0.7275(2) 0.0133(9) Uani 1 1 d . .
C3 C 0.4083(5) 0.8632(4) 0.6841(2) 0.0103(8) Uani 1 1 d . .
C4 C 0.8511(5) 0.5211(4) 0.7187(2) 0.0157(9) Uani 1 1 d . .
C5 C 0.6697(5) 0.4213(4) 0.6362(2) 0.0178(10) Uani 1 1 d . .
C6 C 0.9684(5) 0.3799(4) 0.5880(2) 0.0137(9) Uani 1 1 d . .
C7 C 0.7435(5) 0.5533(4) 0.5181(2) 0.0130(8) Uani 1 1 d . .
C8 C 0.9222(5) 0.6489(4) 0.5985(2) 0.0127(8) Uani 1 1 d . .
C9 C 0.7262(4) 0.8448(4) 0.7678(2) 0.0117(8) Uani 1 1 d . .
H9 H 0.6928 0.7895 0.7997 0.014 Uiso 1 1 calc R U
C10 C 0.8008(5) 0.9216(4) 0.7943(2) 0.0135(9) Uani 1 1 d . .
H10 H 0.8151 0.9193 0.8436 0.016 Uiso 1 1 calc R U
C11 C 0.8546(5) 1.0011(4) 0.7499(2) 0.0150(9) Uani 1 1 d . .
H11 H 0.9068 1.0529 0.7680 0.018 Uiso 1 1 calc R U
C12 C 0.8308(5) 1.0041(4) 0.6776(2) 0.0129(8) Uani 1 1 d . .
C13 C 0.8807(5) 1.0825(4) 0.6260(2) 0.0143(9) Uani 1 1 d . .
H13 H 0.9341 1.1361 0.6407 0.017 Uiso 1 1 calc R U
C14 C 0.8533(5) 1.0820(4) 0.5563(2) 0.0148(9) Uani 1 1 d . .
H14 H 0.8892 1.1342 0.5233 0.018 Uiso 1 1 calc R U
C15 C 0.7703(4) 1.0030(4) 0.5319(2) 0.0112(8) Uani 1 1 d . .
C16 C 0.7392(5) 0.9971(4) 0.4613(2) 0.0130(9) Uani 1 1 d . .
H16 H 0.7741 1.0456 0.4255 0.016 Uiso 1 1 calc R U
C17 C 0.6571(4) 0.9199(4) 0.4443(2) 0.0118(8) Uani 1 1 d . .
H17 H 0.6350 0.9143 0.3966 0.014 Uiso 1 1 calc R U
C18 C 0.6065(4) 0.8499(4) 0.4981(2) 0.0117(8) Uani 1 1 d . .
H18 H 0.5472 0.7996 0.4858 0.014 Uiso 1 1 calc R U
C19 C 0.7188(4) 0.9269(4) 0.5825(2) 0.0087(8) Uani 1 1 d . .
C20 C 0.7506(4) 0.9260(4) 0.6547(2) 0.0103(8) Uani 1 1 d . .
C21 C 0.5953(5) 0.3101(4) 0.8225(2) 0.0120(8) Uani 1 1 d . .
C22 C 0.4579(4) 0.1748(4) 0.7766(2) 0.0120(8) Uani 1 1 d . .
C23 C 0.5185(5) 0.1584(4) 0.9083(2) 0.0134(9) Uani 1 1 d . .
C24 C 0.3261(5) 0.0021(4) 0.8718(2) 0.0147(9) Uani 1 1 d . .
C25 C 0.0200(5) 0.0959(4) 0.9096(2) 0.0130(9) Uani 1 1 d . .
C26 C 0.2267(5) 0.1719(4) 0.9881(2) 0.0148(9) Uani 1 1 d . .
C27 C 0.0752(5) 0.3466(4) 0.9023(2) 0.0120(8) Uani 1 1 d . .
C28 C 0.1492(5) 0.1880(4) 0.7839(2) 0.0135(9) Uani 1 1 d . .
C29 C 0.3868(4) 0.3943(4) 1.0020(2) 0.0108(8) Uani 1 1 d . .
H29 H 0.4372 0.3148 1.0181 0.013 Uiso 1 1 calc R U
C30 C 0.3418(5) 0.4921(4) 1.0512(2) 0.0135(9) Uani 1 1 d . .
H30 H 0.3593 0.4775 1.0998 0.016 Uiso 1 1 calc R U
C31 C 0.2721(5) 0.6097(4) 1.0297(2) 0.0145(9) Uani 1 1 d . .
H31 H 0.2425 0.6769 1.0628 0.017 Uiso 1 1 calc R U
C32 C 0.2457(4) 0.6279(4) 0.9573(2) 0.0116(8) Uani 1 1 d . .
C33 C 0.1751(5) 0.7459(4) 0.9272(2) 0.0154(9) Uani 1 1 d . .
H33 H 0.1467 0.8178 0.9570 0.019 Uiso 1 1 calc R U
C34 C 0.1488(5) 0.7567(4) 0.8587(2) 0.0146(9) Uani 1 1 d . .
H34 H 0.1017 0.8359 0.8408 0.018 Uiso 1 1 calc R U
C35 C 0.1904(4) 0.6509(4) 0.8114(2) 0.0121(8) Uani 1 1 d . .
C36 C 0.1672(4) 0.6558(4) 0.7387(2) 0.0122(8) Uani 1 1 d . .
H36 H 0.1196 0.7320 0.7177 0.015 Uiso 1 1 calc R U
C37 C 0.2142(4) 0.5488(4) 0.6981(2) 0.0122(8) Uani 1 1 d . .
H37 H 0.1996 0.5508 0.6489 0.015 Uiso 1 1 calc R U
C38 C 0.2832(4) 0.4372(4) 0.7295(2) 0.0116(8) Uani 1 1 d . .
H38 H 0.3142 0.3644 0.7006 0.014 Uiso 1 1 calc R U
C39 C 0.2617(4) 0.5349(4) 0.8384(2) 0.0093(8) Uani 1 1 d . .
C40 C 0.2906(4) 0.5240(4) 0.9115(2) 0.0082(8) Uani 1 1 d . .
Mn1 Mn 0.57362(7) 0.75438(6) 0.65148(3) 0.00862(12) Uani 1 1 d . .
Mn2 Mn 0.42571(7) 0.27941(6) 0.85138(3) 0.00881(12) Uani 1 1 d . .
N1 N 0.6989(4) 0.8450(3) 0.69889(17) 0.0091(7) Uani 1 1 d . .
N2 N 0.6372(4) 0.8499(3) 0.56582(17) 0.0099(7) Uani 1 1 d . .
N3 N 0.3619(4) 0.4076(3) 0.93273(17) 0.0098(7) Uani 1 1 d . .
N4 N 0.3079(4) 0.4279(3) 0.79828(17) 0.0080(7) Uani 1 1 d . .
O1 O 0.3983(4) 0.6448(3) 0.56493(17) 0.0226(7) Uani 1 1 d . .
O2 O 0.5302(3) 0.6041(3) 0.77801(16) 0.0172(7) Uani 1 1 d . .
O3 O 0.2965(3) 0.9210(3) 0.70805(15) 0.0160(6) Uani 1 1 d . .
O4 O 0.8756(4) 0.5221(3) 0.77618(17) 0.0265(8) Uani 1 1 d . .
O5 O 0.5891(4) 0.3630(3) 0.64608(18) 0.0231(7) Uani 1 1 d . .
O6 O 1.0609(4) 0.2954(3) 0.57069(17) 0.0207(7) Uani 1 1 d . .
O7 O 0.9863(3) 0.7199(3) 0.58871(16) 0.0171(7) Uani 1 1 d . .
O8 O 0.7066(3) 0.5723(3) 0.46268(16) 0.0186(7) Uani 1 1 d . .
O9 O 0.7086(3) 0.3168(3) 0.80152(16) 0.0179(7) Uani 1 1 d . .
O10 O 0.4822(3) 0.1102(3) 0.72652(16) 0.0171(7) Uani 1 1 d . .
O11 O 0.5831(3) 0.0849(3) 0.94546(16) 0.0200(7) Uani 1 1 d . .
O12 O 0.4123(3) -0.0893(3) 0.86421(17) 0.0207(7) Uani 1 1 d . .
O13 O -0.0747(3) 0.0538(3) 0.92297(16) 0.0188(7) Uani 1 1 d . .
O14 O 0.2506(4) 0.1824(3) 1.04530(16) 0.0214(7) Uani 1 1 d . .
O15 O 0.0195(3) 0.4487(3) 0.91288(16) 0.0176(7) Uani 1 1 d . .
O16 O 0.1281(4) 0.2057(3) 0.72524(16) 0.0225(7) Uani 1 1 d . .
Re1 Re 0.81113(2) 0.52274(2) 0.61566(2) 0.00980(5) Uani 1 1 d . .
Re2 Re 0.17900(2) 0.16675(2) 0.88730(2) 0.01007(5) Uani 1 1 d . .

loop_
_atom_site_aniso_label
_atom_site_aniso_U_11
_atom_site_aniso_U_22
_atom_site_aniso_U_33
_atom_site_aniso_U_23
_atom_site_aniso_U_13
_atom_site_aniso_U_12
C1 0.016(2) 0.010(2) 0.016(2) 0.0023(16) 0.0010(17) -0.0041(17)
C2 0.008(2) 0.010(2) 0.022(2) 0.0033(16) -0.0027(16) -0.0017(16)
C3 0.017(2) 0.010(2) 0.0054(18) 0.0043(14) -0.0031(16) -0.0053(17)
C4 0.014(2) 0.014(2) 0.019(2) 0.0029(17) -0.0013(18) -0.0041(18)
C5 0.021(2) 0.012(2) 0.015(2) 0.0002(16) 0.0031(18) 0.0036(19)
C6 0.022(2) 0.009(2) 0.011(2) 0.0014(15) 0.0011(17) -0.0065(18)
C7 0.014(2) 0.007(2) 0.018(2) -0.0003(15) 0.0017(17) -0.0040(16)
C8 0.012(2) 0.010(2) 0.012(2) -0.0016(15) 0.0018(16) 0.0027(17)
C9 0.014(2) 0.014(2) 0.0076(19) 0.0040(15) 0.0000(16) -0.0044(17)
C10 0.018(2) 0.016(2) 0.0070(19) -0.0009(15) -0.0013(16) -0.0059(18)
C11 0.016(2) 0.014(2) 0.017(2) 0.0008(16) -0.0035(17) -0.0079(18)
C12 0.013(2) 0.010(2) 0.014(2) 0.0007(15) 0.0007(16) -0.0009(17)
C13 0.021(2) 0.009(2) 0.016(2) 0.0026(16) -0.0047(18) -0.0075(18)
C14 0.016(2) 0.013(2) 0.015(2) 0.0053(16) 0.0023(17) -0.0056(17)
C15 0.009(2) 0.0064(19) 0.016(2) 0.0053(15) -0.0002(16) 0.0009(15)
C16 0.015(2) 0.012(2) 0.010(2) 0.0045(15) 0.0003(16) -0.0014(17)
C17 0.015(2) 0.009(2) 0.0094(19) 0.0051(15) -0.0005(16) -0.0009(16)
C18 0.011(2) 0.0085(19) 0.015(2) -0.0014(15) -0.0019(16) -0.0008(16)
C19 0.0063(19) 0.0088(19) 0.0096(19) 0.0019(14) 0.0008(15) -0.0001(15)
C20 0.009(2) 0.011(2) 0.011(2) 0.0025(15) -0.0004(15) -0.0034(16)
C21 0.021(2) 0.008(2) 0.0086(19) -0.0002(14) -0.0050(17) -0.0053(17)
C22 0.008(2) 0.011(2) 0.018(2) 0.0052(16) -0.0022(16) -0.0051(16)
C23 0.012(2) 0.014(2) 0.013(2) -0.0041(16) 0.0038(16) -0.0047(17)
C24 0.009(2) 0.023(2) 0.015(2) 0.0012(17) 0.0015(16) -0.0105(19)
C25 0.017(2) 0.011(2) 0.010(2) -0.0053(15) -0.0008(16) -0.0015(17)
C26 0.016(2) 0.012(2) 0.017(2) 0.0020(16) 0.0028(17) -0.0063(17)
C27 0.012(2) 0.014(2) 0.0098(19) 0.0025(15) -0.0003(16) -0.0036(17)
C28 0.011(2) 0.017(2) 0.014(2) -0.0050(16) 0.0014(16) -0.0066(17)
C29 0.013(2) 0.013(2) 0.0089(19) 0.0028(15) -0.0046(16) -0.0080(17)
C30 0.017(2) 0.021(2) 0.0062(19) -0.0001(16) 0.0006(16) -0.0106(18)
C31 0.013(2) 0.018(2) 0.015(2) -0.0041(16) -0.0014(17) -0.0085(18)
C32 0.009(2) 0.010(2) 0.017(2) 0.0010(15) -0.0012(16) -0.0046(16)
C33 0.013(2) 0.014(2) 0.018(2) -0.0052(16) -0.0009(17) -0.0034(17)
C34 0.010(2) 0.010(2) 0.023(2) -0.0010(16) -0.0007(17) -0.0011(16)
C35 0.006(2) 0.013(2) 0.017(2) 0.0022(16) -0.0021(16) -0.0031(16)
C36 0.012(2) 0.012(2) 0.012(2) 0.0039(15) -0.0026(16) -0.0023(17)
C37 0.010(2) 0.016(2) 0.010(2) 0.0012(15) -0.0015(16) -0.0028(17)
C38 0.012(2) 0.012(2) 0.010(2) -0.0012(15) 0.0022(16) -0.0051(17)
C39 0.008(2) 0.010(2) 0.0099(19) -0.0017(15) 0.0037(15) -0.0046(16)
C40 0.0044(18) 0.013(2) 0.0082(19) 0.0018(14) 0.0002(14) -0.0043(15)
Mn1 0.0100(3) 0.0078(3) 0.0084(3) 0.0012(2) -0.0001(2) -0.0034(2)
Mn2 0.0099(3) 0.0079(3) 0.0088(3) 0.0007(2) 0.0000(2) -0.0031(2)
N1 0.0095(17) 0.0055(16) 0.0116(17) 0.0007(12) 0.0000(13) -0.0012(13)
N2 0.0119(18) 0.0061(16) 0.0091(16) 0.0003(12) 0.0013(13) 0.0010(13)
N3 0.0096(17) 0.0127(18) 0.0078(16) 0.0011(13) 0.0016(13) -0.0049(14)
N4 0.0075(17) 0.0091(17) 0.0089(16) 0.0005(12) 0.0013(13) -0.0057(13)
O1 0.027(2) 0.028(2) 0.0193(17) -0.0005(13) -0.0014(14) -0.0200(16)
O2 0.0178(17) 0.0162(16) 0.0178(16) 0.0086(13) 0.0008(13) -0.0062(13)
O3 0.0166(17) 0.0143(16) 0.0150(15) 0.0011(12) 0.0013(12) -0.0014(13)
O4 0.026(2) 0.038(2) 0.0196(18) 0.0066(15) -0.0057(15) -0.0153(17)
O5 0.0220(19) 0.0202(18) 0.0287(19) 0.0035(14) 0.0040(14) -0.0111(15)
O6 0.0221(18) 0.0118(16) 0.0243(18) 0.0044(13) 0.0053(14) -0.0007(14)
O7 0.0158(17) 0.0173(17) 0.0192(17) 0.0041(12) -0.0004(13) -0.0070(14)
O8 0.0238(18) 0.0181(17) 0.0141(16) -0.0016(12) -0.0023(13) -0.0057(14)
O9 0.0154(17) 0.0225(18) 0.0185(16) 0.0002(13) 0.0029(13) -0.0115(14)
O10 0.0181(17) 0.0152(16) 0.0180(16) -0.0079(12) 0.0012(13) -0.0049(13)
O11 0.0206(18) 0.0162(17) 0.0203(17) 0.0065(13) -0.0028(13) 0.0002(14)
O12 0.0182(18) 0.0163(17) 0.0251(18) -0.0009(13) 0.0039(14) -0.0020(14)
O13 0.0193(18) 0.0216(18) 0.0189(17) -0.0045(13) 0.0036(13) -0.0129(15)
O14 0.031(2) 0.0209(18) 0.0135(16) 0.0029(13) -0.0024(14) -0.0083(15)
O15 0.0140(17) 0.0158(17) 0.0212(17) 0.0023(12) 0.0037(13) -0.0029(13)
O16 0.026(2) 0.0269(19) 0.0164(17) 0.0028(13) -0.0044(14) -0.0106(15)
Re1 0.01094(9) 0.00787(8) 0.00986(9) 0.00120(6) 0.00085(6) -0.00198(6)
Re2 0.01136(9) 0.01014(9) 0.00952(8) 0.00057(6) 0.00030(6) -0.00473(7)

loop_
_atom_type_symbol
_atom_type_description
_atom_type_scat_dispersion_real
_atom_type_scat_dispersion_imag
_atom_type_scat_source
C C 0.0033 0.0016 'International Tables Vol C Tables 4.2.6.8 and 6.1.1.4'
O O 0.0106 0.0060 'International Tables Vol C Tables 4.2.6.8 and 6.1.1.4'
Re Re -1.0185 7.2310 'International Tables Vol C Tables 4.2.6.8 and 6.1.1.4'
N N 0.0061 0.0033 'International Tables Vol C Tables 4.2.6.8 and 6.1.1.4'
Mn Mn 0.3368 0.7283 'International Tables Vol C Tables 4.2.6.8 and 6.1.1.4'
H H 0.0000 0.0000 'International Tables Vol C Tables 4.2.6.8 and 6.1.1.4'

loop_
_geom_angle_atom_site_label_1
_geom_angle_atom_site_label_2
_geom_angle_atom_site_label_3
_geom_angle
O1 C1 Mn1 175.3(4)
O2 C2 Mn1 175.8(4)
O3 C3 Mn1 171.7(4)
O4 C4 Re1 178.3(4)
O5 C5 Re1 178.3(4)
O6 C6 Re1 179.0(4)
O8 C7 Re1 178.6(4)
O7 C8 Re1 179.5(4)
N1 C9 C10 123.0(4)
N1 C9 H9 118.5
C10 C9 H9 118.5
C11 C10 C9 120.8(4)
C11 C10 H10 119.6
C9 C10 H10 119.6
C10 C11 C12 118.6(4)
C10 C11 H11 120.7
C12 C11 H11 120.7
C11 C12 C20 117.5(4)
C11 C12 C13 124.1(4)
C20 C12 C13 118.3(4)
C14 C13 C12 121.5(4)
C14 C13 H13 119.2
C12 C13 H13 119.2
C13 C14 C15 121.0(4)
C13 C14 H14 119.5
C15 C14 H14 119.5
C16 C15 C19 118.1(4)
C16 C15 C14 124.0(4)
C19 C15 C14 117.9(4)
C17 C16 C15 119.0(4)
C17 C16 H16 120.5
C15 C16 H16 120.5
C16 C17 C18 119.4(4)
C16 C17 H17 120.3
C18 C17 H17 120.3
N2 C18 C17 123.6(4)
N2 C18 H18 118.2
C17 C18 H18 118.2
N2 C19 C15 123.1(4)
N2 C19 C20 116.2(3)
C15 C19 C20 120.7(4)
N1 C20 C12 123.8(4)
N1 C20 C19 115.7(4)
C12 C20 C19 120.5(4)
O9 C21 Mn2 172.8(4)
O10 C22 Mn2 177.0(4)
O11 C23 Mn2 176.1(4)
O12 C24 Re2 177.6(4)
O13 C25 Re2 179.9(4)
O14 C26 Re2 175.9(4)
O15 C27 Re2 177.4(4)
O16 C28 Re2 176.8(4)
N3 C29 C30 122.9(4)
N3 C29 H29 118.5
C30 C29 H29 118.5
C31 C30 C29 120.4(4)
C31 C30 H30 119.8
C29 C30 H30 119.8
C30 C31 C32 118.4(4)
C30 C31 H31 120.8
C32 C31 H31 120.8
C40 C32 C31 117.7(4)
C40 C32 C33 117.8(4)
C31 C32 C33 124.4(4)
C34 C33 C32 121.8(4)
C34 C33 H33 119.1
C32 C33 H33 119.1
C33 C34 C35 121.2(4)
C33 C34 H34 119.4
C35 C34 H34 119.4
C39 C35 C36 117.1(4)
C39 C35 C34 118.7(4)
C36 C35 C34 124.2(4)
C37 C36 C35 119.2(4)
C37 C36 H36 120.4
C35 C36 H36 120.4
C36 C37 C38 119.9(4)
C36 C37 H37 120.0
C38 C37 H37 120.0
N4 C38 C37 123.2(4)
N4 C38 H38 118.4
C37 C38 H38 118.4
N4 C39 C35 123.9(4)
N4 C39 C40 116.2(3)
C35 C39 C40 119.9(4)
N3 C40 C32 123.8(3)
N3 C40 C39 115.6(4)
C32 C40 C39 120.6(4)
C3 Mn1 C2 87.93(18)
C3 Mn1 C1 88.18(19)
C2 Mn1 C1 92.14(19)
C3 Mn1 N1 93.80(16)
C2 Mn1 N1 95.00(16)
C1 Mn1 N1 172.65(16)
C3 Mn1 N2 100.73(15)
C2 Mn1 N2 170.00(17)
C1 Mn1 N2 93.11(16)
N1 Mn1 N2 79.57(13)
C3 Mn1 Re1 164.54(13)
C2 Mn1 Re1 78.90(14)
C1 Mn1 Re1 84.30(14)
N1 Mn1 Re1 95.37(10)
N2 Mn1 Re1 93.17(10)
C22 Mn2 C21 87.12(18)
C22 Mn2 C23 92.10(18)
C21 Mn2 C23 88.90(18)
C22 Mn2 N4 94.53(16)
C21 Mn2 N4 94.10(15)
C23 Mn2 N4 172.85(17)
C22 Mn2 N3 172.40(16)
C21 Mn2 N3 98.16(16)
C23 Mn2 N3 93.45(16)
N4 Mn2 N3 79.71(13)
C22 Mn2 Re2 81.82(13)
C21 Mn2 Re2 166.36(13)
C23 Mn2 Re2 83.57(13)
N4 Mn2 Re2 94.71(9)
N3 Mn2 Re2 93.65(9)
C9 N1 C20 116.3(3)
C9 N1 Mn1 129.1(3)
C20 N1 Mn1 114.3(3)
C18 N2 C19 116.8(3)
C18 N2 Mn1 129.1(3)
C19 N2 Mn1 114.0(2)
C29 N3 C40 116.7(3)
C29 N3 Mn2 129.1(3)
C40 N3 Mn2 114.1(2)
C38 N4 C39 116.8(3)
C38 N4 Mn2 129.0(3)
C39 N4 Mn2 113.8(3)
C6 Re1 C8 96.26(17)
C6 Re1 C7 95.17(17)
C8 Re1 C7 89.96(16)
C6 Re1 C5 93.63(18)
C8 Re1 C5 170.06(17)
C7 Re1 C5 88.12(17)
C6 Re1 C4 95.36(17)
C8 Re1 C4 88.00(17)
C7 Re1 C4 169.43(18)
C5 Re1 C4 92.11(17)
C6 Re1 Mn1 176.37(12)
C8 Re1 Mn1 80.81(12)
C7 Re1 Mn1 82.73(12)
C5 Re1 Mn1 89.27(13)
C4 Re1 Mn1 86.71(13)
C25 Re2 C28 94.40(17)
C25 Re2 C26 95.51(17)
C28 Re2 C26 169.06(17)
C25 Re2 C27 99.00(17)
C28 Re2 C27 88.54(17)
C26 Re2 C27 85.35(17)
C25 Re2 C24 94.82(17)
C28 Re2 C24 93.32(17)
C26 Re2 C24 90.45(18)
C27 Re2 C24 165.88(17)
C25 Re2 Mn2 179.39(13)
C28 Re2 Mn2 85.13(12)
C26 Re2 Mn2 84.93(12)
C27 Re2 Mn2 80.60(12)
C24 Re2 Mn2 85.60(12)

loop_
_geom_bond_atom_site_label_1
_geom_bond_atom_site_label_2
_geom_bond_distance
C1 O1 1.159(5)
C1 Mn1 1.801(4)
C2 O2 1.151(5)
C2 Mn1 1.800(4)
C3 O3 1.158(5)
C3 Mn1 1.794(4)
C4 O4 1.129(5)
C4 Re1 2.011(4)
C5 O5 1.144(5)
C5 Re1 2.008(5)
C6 O6 1.142(5)
C6 Re1 1.928(4)
C7 O8 1.132(5)
C7 Re1 1.999(4)
C8 O7 1.134(5)
C8 Re1 1.995(4)
C9 N1 1.347(5)
C9 C10 1.387(6)
C9 H9 0.9500
C10 C11 1.377(6)
C10 H10 0.9500
C11 C12 1.400(6)
C11 H11 0.9500
C12 C20 1.411(6)
C12 C13 1.432(6)
C13 C14 1.361(6)
C13 H13 0.9500
C14 C15 1.450(6)
C14 H14 0.9500
C15 C16 1.395(6)
C15 C19 1.408(5)
C16 C17 1.381(6)
C16 H16 0.9500
C17 C18 1.399(5)
C17 H17 0.9500
C18 N2 1.335(5)
C18 H18 0.9500
C19 N2 1.372(5)
C19 C20 1.421(5)
C20 N1 1.377(5)
C21 O9 1.154(5)
C21 Mn2 1.801(4)
C22 O10 1.165(5)
C22 Mn2 1.795(4)
C23 O11 1.157(5)
C23 Mn2 1.804(4)
C24 O12 1.134(5)
C24 Re2 2.008(5)
C25 O13 1.145(5)
C25 Re2 1.924(4)
C26 O14 1.137(5)
C26 Re2 1.999(4)
C27 O15 1.135(5)
C27 Re2 2.002(4)
C28 O16 1.145(5)
C28 Re2 1.994(4)
C29 N3 1.345(5)
C29 C30 1.395(6)
C29 H29 0.9500
C30 C31 1.378(6)
C30 H30 0.9500
C31 C32 1.409(6)
C31 H31 0.9500
C32 C40 1.404(6)
C32 C33 1.445(6)
C33 C34 1.335(6)
C33 H33 0.9500
C34 C35 1.437(6)
C34 H34 0.9500
C35 C39 1.405(5)
C35 C36 1.406(6)
C36 C37 1.375(6)
C36 H36 0.9500
C37 C38 1.395(5)
C37 H37 0.9500
C38 N4 1.334(5)
C38 H38 0.9500
C39 N4 1.371(5)
C39 C40 1.426(5)
C40 N3 1.370(5)
Mn1 N1 2.047(3)
Mn1 N2 2.054(3)
Mn1 Re1 3.0039(7)
Mn2 N4 2.046(3)
Mn2 N3 2.050(3)
Mn2 Re2 3.0071(7)

loop_
_geom_torsion_atom_site_label_1
_geom_torsion_atom_site_label_2
_geom_torsion_atom_site_label_3
_geom_torsion_atom_site_label_4
_geom_torsion
N1 C9 C10 C11 -1.6(7)
C9 C10 C11 C12 0.8(7)
C10 C11 C12 C20 0.9(6)
C10 C11 C12 C13 179.9(4)
C11 C12 C13 C14 -179.5(4)
C20 C12 C13 C14 -0.5(6)
C12 C13 C14 C15 1.0(7)
C13 C14 C15 C16 -179.5(4)
C13 C14 C15 C19 0.0(6)
C19 C15 C16 C17 1.5(6)
C14 C15 C16 C17 -179.0(4)
C15 C16 C17 C18 0.3(6)
C16 C17 C18 N2 -2.3(6)
C16 C15 C19 N2 -1.5(6)
C14 C15 C19 N2 178.9(4)
C16 C15 C19 C20 178.1(4)
C14 C15 C19 C20 -1.5(6)
C11 C12 C20 N1 -2.1(6)
C13 C12 C20 N1 178.9(4)
C11 C12 C20 C19 178.2(4)
C13 C12 C20 C19 -0.9(6)
N2 C19 C20 N1 1.8(5)
C15 C19 C20 N1 -177.9(4)
N2 C19 C20 C12 -178.4(4)
C15 C19 C20 C12 1.9(6)
N3 C29 C30 C31 -1.9(6)
C29 C30 C31 C32 0.9(6)
C30 C31 C32 C40 0.9(6)
C30 C31 C32 C33 -179.4(4)
C40 C32 C33 C34 1.9(6)
C31 C32 C33 C34 -177.7(4)
C32 C33 C34 C35 -0.3(7)
C33 C34 C35 C39 -0.8(6)
C33 C34 C35 C36 -179.4(4)
C39 C35 C36 C37 0.1(6)
C34 C35 C36 C37 178.8(4)
C35 C36 C37 C38 0.3(6)
C36 C37 C38 N4 -0.4(6)
C36 C35 C39 N4 -0.5(6)
C34 C35 C39 N4 -179.3(4)
C36 C35 C39 C40 179.0(4)
C34 C35 C39 C40 0.3(6)
C31 C32 C40 N3 -2.1(6)
C33 C32 C40 N3 178.3(4)
C31 C32 C40 C39 177.3(4)
C33 C32 C40 C39 -2.4(6)
N4 C39 C40 N3 0.3(5)
C35 C39 C40 N3 -179.3(4)
N4 C39 C40 C32 -179.1(4)
C35 C39 C40 C32 1.4(6)
C10 C9 N1 C20 0.5(6)
C10 C9 N1 Mn1 -172.7(3)
C12 C20 N1 C9 1.3(6)
C19 C20 N1 C9 -178.9(4)
C12 C20 N1 Mn1 175.6(3)
C19 C20 N1 Mn1 -4.7(5)
C17 C18 N2 C19 2.3(6)
C17 C18 N2 Mn1 180.0(3)
C15 C19 N2 C18 -0.4(6)
C20 C19 N2 C18 -180.0(4)
C15 C19 N2 Mn1 -178.4(3)
C20 C19 N2 Mn1 2.0(4)
C30 C29 N3 C40 0.8(6)
C30 C29 N3 Mn2 177.0(3)
C32 C40 N3 C29 1.2(6)
C39 C40 N3 C29 -178.2(4)
C32 C40 N3 Mn2 -175.6(3)
C39 C40 N3 Mn2 5.1(4)
C37 C38 N4 C39 0.0(6)
C37 C38 N4 Mn2 -172.4(3)
C35 C39 N4 C38 0.5(6)
C40 C39 N4 C38 -179.1(3)
C35 C39 N4 Mn2 174.0(3)
C40 C39 N4 Mn2 -5.5(4)
